data_9011171
loop_
_publ_author_name
'Toman, K.'

_publ_section_title
;
 The symmetry and crystal structure of olivenite
 Sample: alpha = .23
;
_journal_name_full 'Acta Crystallographica, Section B'
_journal_page_first 2628
_journal_page_last 2631
_journal_paper_doi 10.1107/S0567740877009042
_journal_volume 33
_journal_year 1977
_chemical_formula_sum 'As Cu2 H O5'
_chemical_name_mineral Olivenite
_space_group_IT_number 14
_space_group_name_Hall '-P 2xn'
_space_group_name_H-M_alt 'P 21/n 1 1'
_cell_angle_alpha 90.0
_cell_angle_beta 90
_cell_angle_gamma 90
_cell_formula_units_Z 4
_cell_length_a 8.615
_cell_length_b 8.240
_cell_length_c 5.953
_cell_volume 422.589
_exptl_crystal_density_diffrn 4.448
_cod_original_formula_sum 'As Cu2 O5 H'
_cod_database_code 9011171

loop_
_symmetry_equiv_pos_as_xyz
x,y,z
1/2+x,1/2-y,1/2-z
1/2-x,1/2+y,1/2+z
-x,-y,-z

loop_
_atom_site_label
_atom_site_fract_x
_atom_site_fract_y
_atom_site_fract_z
_atom_site_type_symbol
_atom_site_attached_hydrogens
As 0.25000 0.26220 -0.01150 As 0
Cu1 -0.11780 0.36270 0.02190 Cu 0
Cu2 0.00070 0.00050 0.25110 Cu 0
O1 0.11100 0.39800 -0.05800 O 0
O2 0.41900 0.37000 0.00100 O 0
O-H3 -0.09900 0.13100 0.01300 O 1
O4 0.22200 0.16100 0.24000 O 0
O5 0.24800 0.13200 -0.21500 O 0

loop_
_cod_changelog_entry_id
_cod_changelog_entry_author
_cod_changelog_entry_date
_cod_changelog_entry_text
1
;cod-tools version 3.8.0
Id: cif_guess_AMCSD_atom_types 9574 2023-05-10 09:00:05Z saulius
;
2023-05-10T18:53:01+03:00
;Derived atom types and hydrogen counts
from atom names that follow the AMCSD naming convention
(Wat == water, O-H == hydroxyl).
;

_database_code_amcsd 0009598
